data_7012998
loop_
_publ_author_name
'David Chapon'
'Jean-Pierre Morel'
'Pascale Delangle'
'Christelle Gateau'
'Jacques P\'ecaut'

_publ_section_title
;
 Lanthanide(III) complexation by the ligand
 1,3,5-triamino-1,3,5-trideoxy-cis-inositol: an unusual thermodynamic
 behaviour across the rare-earth series
;
_journal_issue 13
_journal_name_full 'Dalton Trans.'
_journal_page_first 2745
_journal_page_last 2749
_journal_paper_doi 10.1039/b303414c
_journal_year 2003
_chemical_formula_sum 'C12 H52 Lu3 N6 O26 S1.5'
_chemical_formula_weight 1269.60
_chemical_name_systematic
;
?
;
_space_group_IT_number 15
_symmetry_cell_setting monoclinic
_symmetry_space_group_name_Hall '-C 2yc'
_symmetry_space_group_name_H-M 'C 1 2/c 1'
_atom_sites_solution_hydrogens geom
_atom_sites_solution_primary direct
_atom_sites_solution_secondary difmap
_audit_creation_method SHELXL-97
_cell_angle_alpha 90.00
_cell_angle_beta 129.0270(10)
_cell_angle_gamma 90.00
_cell_formula_units_Z 8
_cell_length_a 27.8101(17)
_cell_length_b 15.4654(9)
_cell_length_c 20.3601(12)
_cell_measurement_temperature 223(2)
_cell_volume 6802.7(7)
_computing_cell_refinement 'Bruker SMART'
_computing_data_collection 'Bruker SMART'
_computing_data_reduction 'Bruker SHELXTL'
_computing_molecular_graphics 'Bruker SHELXTL'
_computing_publication_material 'Bruker SHELXTL'
_computing_structure_refinement 'SHELXL-97 (Sheldrick, 1997)'
_computing_structure_solution 'SHELXS-97 (Sheldrick, 1990)'
_diffrn_ambient_temperature 223(2)
_diffrn_measured_fraction_theta_full 0.881
_diffrn_measured_fraction_theta_max 0.881
_diffrn_measurement_device_type 'CCD area detector'
_diffrn_measurement_method 'phi and omega scans'
_diffrn_radiation_monochromator graphite
_diffrn_radiation_source 'fine-focus sealed tube'
_diffrn_radiation_type MoK\a
_diffrn_radiation_wavelength 0.71073
_diffrn_reflns_av_R_equivalents 0.0323
_diffrn_reflns_av_sigmaI/netI 0.0483
_diffrn_reflns_limit_h_max 37
_diffrn_reflns_limit_h_min -34
_diffrn_reflns_limit_k_max 20
_diffrn_reflns_limit_k_min -18
_diffrn_reflns_limit_l_max 8
_diffrn_reflns_limit_l_min -27
_diffrn_reflns_number 18981
_diffrn_reflns_theta_full 29.06
_diffrn_reflns_theta_max 29.06
_diffrn_reflns_theta_min 1.62
_exptl_absorpt_coefficient_mu 8.835
_exptl_absorpt_correction_type none
_exptl_crystal_density_diffrn 2.479
_exptl_crystal_density_method 'not measured'
_exptl_crystal_F_000 4888
_exptl_crystal_size_max 0.1
_exptl_crystal_size_mid 0.1
_exptl_crystal_size_min 0.1
_refine_diff_density_max 1.809
_refine_diff_density_min -1.574
_refine_diff_density_rms 0.315
_refine_ls_extinction_method none
_refine_ls_goodness_of_fit_ref 1.160
_refine_ls_hydrogen_treatment mixed
_refine_ls_matrix_type full
_refine_ls_number_parameters 505
_refine_ls_number_reflns 8003
_refine_ls_number_restraints 0
_refine_ls_restrained_S_all 1.160
_refine_ls_R_factor_all 0.0471
_refine_ls_R_factor_gt 0.0318
_refine_ls_shift/su_max 0.001
_refine_ls_shift/su_mean 0.000
_refine_ls_structure_factor_coef Fsqd
_refine_ls_weighting_details 'calc w=1/[\s^2^(Fo^2^)+(0.0420P)^2^+57.8756P] where P=(Fo^2^+2Fc^2^)/3'
_refine_ls_weighting_scheme calc
_refine_ls_wR_factor_gt 0.0801
_refine_ls_wR_factor_ref 0.0952
_reflns_number_gt 6408
_reflns_number_total 8003
_reflns_threshold_expression >2sigma(I)
_cod_data_source_file b303414c.txt
_cod_data_source_block struc
_cod_depositor_comments
;
The following automatic conversions were performed:
'_symmetry_cell_setting' value 'Monoclinic' changed to 'monoclinic'
according to '/home/saulius/struct/CIF-dictionaries/cif_core.dic'
dictionary named 'cif_core.dic' version 2.4.1 from 2010-06-29.

Automatic conversion script
Id: cif_fix_enum 1527 2010-12-29 10:47:43Z saulius 
;
_cod_original_sg_symbol_H-M C2/c
_cod_original_formula_sum 'C12 H52 Lu3 N6 O26 S1.50'
_cod_database_code 7012998

loop_
_symmetry_equiv_pos_as_xyz
'x, y, z'
'x, -y, z+1/2'
'x+1/2, y+1/2, z'
'x+1/2, -y+1/2, z+1/2'
'-x, -y, -z'
'-x, y, -z-1/2'
'-x+1/2, -y+1/2, -z'
'-x+1/2, y+1/2, -z-1/2'

loop_
_atom_site_label
_atom_site_type_symbol
_atom_site_fract_x
_atom_site_fract_y
_atom_site_fract_z
_atom_site_U_iso_or_equiv
_atom_site_adp_type
_atom_site_occupancy
_atom_site_symmetry_multiplicity
_atom_site_calc_flag
_atom_site_refinement_flags
_atom_site_disorder_assembly
_atom_site_disorder_group
S1 S 0.98952(10) 0.71188(14) 0.58208(14) 0.0220(4) Uani 1 1 d . . .
O1S1 O 1.0593(5) 0.6957(8) 0.6229(8) 0.026(3) Uani 0.50 1 d P . .
O2S1 O 0.9562(7) 0.6378(9) 0.5433(8) 0.035(3) Uani 0.50 1 d P . .
O3S1 O 0.9767(3) 0.7796(5) 0.5251(4) 0.0425(19) Uani 1 1 d . . .
O4S1 O 0.9986(4) 0.7447(5) 0.6558(5) 0.0411(18) Uani 1 1 d . . .
O5S1 O 1.0278(6) 0.6380(9) 0.5985(9) 0.034(3) Uani 0.50 1 d P . .
O6S1 O 0.9218(6) 0.6707(9) 0.5340(9) 0.032(3) Uani 0.50 1 d P . .
S2 S 0.94176(19) 0.2753(3) 0.6247(3) 0.0185(8) Uani 0.50 1 d P . .
O1S2 O 0.9141(6) 0.3233(9) 0.6551(9) 0.036(3) Uani 0.50 1 d P . .
O2S2 O 0.8982(6) 0.2719(9) 0.5318(8) 0.030(3) Uani 0.50 1 d P . .
O3S2 O 0.9979(6) 0.3211(9) 0.6496(9) 0.031(3) Uani 0.50 1 d P . .
O4S2 O 0.9577(13) 0.184(2) 0.6595(17) 0.014(4) Uani 0.50 1 d P . .
O101 O 0.8811(8) 0.3087(12) 0.5498(11) 0.049(4) Uani 0.50 1 d P . .
O102 O 0.8893(7) 0.3622(10) 0.7017(10) 0.043(4) Uani 0.50 1 d P . .
O103 O 1.0689(6) 0.3673(9) 0.6990(9) 0.031(3) Uani 0.50 1 d P . .
O104 O 0.968(2) 0.191(3) 0.663(3) 0.080(14) Uani 0.50 1 d P . .
O105 O 1.0321(3) 0.9146(4) 0.8357(5) 0.0398(18) Uani 1 1 d . . .
O106 O 0.7218(3) 0.2849(4) 0.5317(4) 0.0318(16) Uani 1 1 d . . .
O107 O 0.5010(3) 0.4486(4) 0.3907(4) 0.0230(13) Uani 1 1 d . . .
O108 O 0.9102(4) 0.6792(7) 0.6781(6) 0.065(3) Uani 1 1 d . . .
O109 O 0.9349(7) 0.5115(7) 0.6733(8) 0.112(5) Uani 1 1 d . . .
O110 O 1.0193(7) 0.4788(9) 0.6052(11) 0.043(4) Uani 0.50 1 d P . .
O111 O 0.9781(6) 0.4835(9) 0.5937(8) 0.031(3) Uani 0.50 1 d P . .
Lu1 Lu 0.656217(14) 0.56381(2) 0.16726(2) 0.01038(8) Uani 1 1 d . . .
Lu2 Lu 0.808737(14) 0.48034(2) 0.33440(2) 0.01030(8) Uani 1 1 d . . .
Lu3 Lu 0.675761(14) 0.34079(2) 0.23146(2) 0.01016(8) Uani 1 1 d . . .
O1 O 0.6287(2) 0.4672(3) 0.2229(3) 0.0117(11) Uani 1 1 d . . .
O2 O 0.7375(2) 0.5805(3) 0.3064(3) 0.0118(11) Uani 1 1 d . . .
O3 O 0.7518(2) 0.4022(3) 0.3559(3) 0.0121(11) Uani 1 1 d . . .
O4 O 0.6481(2) 0.4265(3) 0.1254(3) 0.0109(11) Uani 1 1 d . . .
O5 O 0.7519(2) 0.5412(3) 0.2026(3) 0.0121(11) Uani 1 1 d . . .
O6 O 0.7695(2) 0.3561(3) 0.2571(3) 0.0119(11) Uani 1 1 d . . .
O11 O 0.5524(3) 0.5886(4) 0.0556(4) 0.0232(13) Uani 1 1 d . . .
O12 O 0.6607(3) 0.7128(4) 0.1424(4) 0.0242(13) Uani 1 1 d . . .
O13 O 0.8837(3) 0.5853(4) 0.3856(4) 0.0236(14) Uani 1 1 d . . .
O14 O 0.8963(3) 0.3997(4) 0.4397(4) 0.0208(13) Uani 1 1 d . . .
O15 O 0.7046(3) 0.2026(4) 0.2928(4) 0.0234(13) Uani 1 1 d . . .
O16 O 0.5756(3) 0.2834(4) 0.1407(4) 0.0210(13) Uani 1 1 d . . .
N1 N 0.6220(3) 0.6367(4) 0.2429(4) 0.0170(14) Uani 1 1 d . . .
H1N1 H 0.6333 0.6933 0.2537 0.020 Uiso 1 1 calc R . .
H2N1 H 0.5803 0.6323 0.2131 0.020 Uiso 1 1 calc R . .
N2 N 0.8284(3) 0.5276(4) 0.4672(4) 0.0164(14) Uani 1 1 d . . .
H1N2 H 0.8529 0.4895 0.5102 0.020 Uiso 1 1 calc R . .
H2N2 H 0.8456 0.5813 0.4837 0.020 Uiso 1 1 calc R . .
N3 N 0.6500(3) 0.3402(4) 0.3281(5) 0.0173(14) Uani 1 1 d . . .
H1N3 H 0.6087 0.3336 0.2993 0.021 Uiso 1 1 calc R . .
H2N3 H 0.6709 0.2980 0.3679 0.021 Uiso 1 1 calc R . .
N4 N 0.6512(3) 0.5564(4) 0.0395(4) 0.0143(13) Uani 1 1 d . . .
H1N4 H 0.6118 0.5474 -0.0087 0.017 Uiso 1 1 calc R . .
H2N4 H 0.6664 0.6053 0.0338 0.017 Uiso 1 1 calc R . .
N5 N 0.8552(3) 0.4488(4) 0.2633(4) 0.0143(13) Uani 1 1 d . . .
H1N5 H 0.8737 0.4962 0.2615 0.017 Uiso 1 1 calc R . .
H2N5 H 0.8828 0.4044 0.2887 0.017 Uiso 1 1 calc R . .
N6 N 0.6785(3) 0.2599(4) 0.1278(4) 0.0145(13) Uani 1 1 d . . .
H1N6 H 0.7031 0.2122 0.1517 0.017 Uiso 1 1 calc R . .
H2N6 H 0.6399 0.2439 0.0816 0.017 Uiso 1 1 calc R . .
C1 C 0.6317(3) 0.4932(5) 0.2929(5) 0.0124(15) Uani 1 1 d . . .
H1 H 0.5892 0.4921 0.2744 0.015 Uiso 1 1 calc R . .
C2 C 0.6566(4) 0.5848(5) 0.3213(5) 0.0137(16) Uani 1 1 d . . .
H2 H 0.6487 0.6068 0.3594 0.016 Uiso 1 1 calc R . .
C3 C 0.7260(4) 0.5915(5) 0.3646(5) 0.0143(16) Uani 1 1 d . . .
H3 H 0.7399 0.6504 0.3887 0.017 Uiso 1 1 calc R . .
C4 C 0.7638(4) 0.5274(5) 0.4373(5) 0.0133(15) Uani 1 1 d . . .
H4 H 0.7636 0.5444 0.4840 0.016 Uiso 1 1 calc R . .
C5 C 0.7396(3) 0.4347(5) 0.4091(5) 0.0129(15) Uani 1 1 d . . .
H5 H 0.7623 0.3980 0.4604 0.016 Uiso 1 1 calc R . .
C6 C 0.6714(3) 0.4278(5) 0.3664(5) 0.0130(15) Uani 1 1 d . . .
H6 H 0.6648 0.4362 0.4084 0.016 Uiso 1 1 calc R . .
C11 C 0.6625(3) 0.4032(5) 0.0719(5) 0.0112(15) Uani 1 1 d . . .
H11 H 0.6234 0.3877 0.0159 0.013 Uiso 1 1 calc R . .
C12 C 0.6910(3) 0.4811(5) 0.0601(5) 0.0116(15) Uani 1 1 d . . .
H12 H 0.6928 0.4697 0.0139 0.014 Uiso 1 1 calc R . .
C13 C 0.7551(3) 0.5038(5) 0.1414(5) 0.0124(15) Uani 1 1 d . . .
H13 H 0.7732 0.5476 0.1271 0.015 Uiso 1 1 calc R . .
C14 C 0.7987(4) 0.4248(5) 0.1790(5) 0.0127(15) Uani 1 1 d . . .
H14 H 0.8094 0.4093 0.1424 0.015 Uiso 1 1 calc R . .
C15 C 0.7702(3) 0.3466(5) 0.1887(5) 0.0119(15) Uani 1 1 d . . .
H15 H 0.7970 0.2964 0.2017 0.014 Uiso 1 1 calc R . .
C16 C 0.7050(4) 0.3248(5) 0.1064(5) 0.0140(16) Uani 1 1 d . . .
H16 H 0.7077 0.3018 0.0634 0.017 Uiso 1 1 calc R . .

loop_
_atom_site_aniso_label
_atom_site_aniso_U_11
_atom_site_aniso_U_22
_atom_site_aniso_U_33
_atom_site_aniso_U_23
_atom_site_aniso_U_13
_atom_site_aniso_U_12
S1 0.0286(11) 0.0174(11) 0.0178(11) 0.0032(9) 0.0135(10) 0.0048(9)
O1S1 0.015(6) 0.014(6) 0.035(8) -0.006(6) 0.009(6) 0.002(5)
O2S1 0.033(8) 0.020(7) 0.018(7) -0.007(6) 0.000(7) -0.019(6)
O3S1 0.051(5) 0.038(4) 0.024(4) 0.004(3) 0.016(4) -0.021(4)
O4S1 0.060(5) 0.037(4) 0.031(4) -0.003(3) 0.031(4) 0.003(4)
O5S1 0.021(6) 0.039(8) 0.042(9) 0.017(7) 0.021(7) 0.014(6)
O6S1 0.019(7) 0.027(8) 0.039(9) 0.013(7) 0.013(7) 0.003(6)
S2 0.024(2) 0.015(2) 0.023(2) -0.0012(17) 0.018(2) -0.0022(16)
O1S2 0.040(8) 0.044(9) 0.045(9) -0.002(7) 0.036(8) -0.001(7)
O2S2 0.036(8) 0.033(8) 0.021(7) 0.002(6) 0.018(7) 0.002(6)
O3S2 0.019(6) 0.040(8) 0.038(8) -0.008(7) 0.019(6) -0.009(6)
O4S2 0.013(7) 0.017(9) 0.018(9) -0.005(7) 0.012(7) -0.005(6)
O101 0.057(11) 0.053(11) 0.054(11) 0.006(9) 0.042(10) -0.003(9)
O102 0.034(8) 0.041(9) 0.056(11) 0.006(8) 0.030(8) 0.002(7)
O103 0.036(8) 0.032(7) 0.035(8) 0.006(6) 0.028(7) 0.001(6)
O104 0.07(3) 0.07(2) 0.08(2) 0.009(19) 0.03(2) 0.028(19)
O105 0.051(5) 0.022(4) 0.054(5) 0.001(3) 0.036(4) 0.009(3)
O106 0.043(4) 0.032(4) 0.034(4) 0.008(3) 0.030(4) 0.014(3)
O107 0.020(3) 0.025(3) 0.019(3) 0.000(3) 0.010(3) 0.000(3)
O108 0.054(5) 0.100(8) 0.049(6) -0.010(5) 0.036(5) -0.026(5)
O109 0.166(13) 0.067(8) 0.095(10) -0.004(7) 0.079(10) -0.036(8)
O110 0.033(8) 0.033(8) 0.076(12) 0.003(8) 0.041(9) -0.004(7)
O111 0.021(7) 0.032(8) 0.028(7) -0.003(6) 0.010(6) 0.005(6)
Lu1 0.01198(15) 0.00740(15) 0.01258(16) 0.00062(13) 0.00812(14) 0.00110(12)
Lu2 0.01067(15) 0.00807(15) 0.01198(16) -0.00004(12) 0.00705(14) -0.00028(12)
Lu3 0.01253(15) 0.00697(15) 0.01273(16) -0.00008(12) 0.00878(14) -0.00040(12)
O1 0.016(3) 0.010(3) 0.014(3) -0.004(2) 0.012(2) -0.002(2)
O2 0.014(3) 0.011(3) 0.013(3) 0.002(2) 0.010(2) 0.005(2)
O3 0.014(3) 0.011(3) 0.016(3) -0.002(2) 0.012(2) 0.000(2)
O4 0.018(3) 0.009(2) 0.015(3) 0.003(2) 0.015(2) 0.003(2)
O5 0.015(3) 0.005(2) 0.017(3) 0.001(2) 0.010(2) 0.003(2)
O6 0.018(3) 0.008(3) 0.016(3) -0.002(2) 0.013(3) -0.002(2)
O11 0.019(3) 0.024(3) 0.017(3) 0.002(3) 0.006(3) 0.007(2)
O12 0.033(3) 0.011(3) 0.024(3) 0.004(3) 0.015(3) 0.004(3)
O13 0.027(3) 0.018(3) 0.034(4) -0.010(3) 0.023(3) -0.008(3)
O14 0.016(3) 0.020(3) 0.022(3) 0.003(3) 0.010(3) 0.007(2)
O15 0.034(3) 0.008(3) 0.025(3) 0.005(3) 0.017(3) 0.007(3)
O16 0.019(3) 0.020(3) 0.024(3) -0.005(3) 0.014(3) -0.003(2)
N1 0.020(3) 0.010(3) 0.023(4) 0.002(3) 0.014(3) 0.006(3)
N2 0.013(3) 0.017(3) 0.016(3) -0.001(3) 0.007(3) -0.004(3)
N3 0.019(3) 0.009(3) 0.024(4) -0.004(3) 0.013(3) -0.002(3)
N4 0.013(3) 0.009(3) 0.016(3) 0.003(3) 0.007(3) 0.003(3)
N5 0.011(3) 0.011(3) 0.021(4) 0.000(3) 0.011(3) 0.000(3)
N6 0.019(3) 0.004(3) 0.020(4) 0.001(3) 0.012(3) 0.001(3)
C1 0.011(3) 0.014(4) 0.013(4) 0.000(3) 0.008(3) 0.001(3)
C2 0.018(4) 0.013(4) 0.013(4) 0.000(3) 0.011(4) 0.003(3)
C3 0.020(4) 0.012(4) 0.014(4) -0.001(3) 0.012(4) -0.001(3)
C4 0.019(4) 0.012(4) 0.014(4) -0.002(3) 0.012(3) -0.002(3)
C5 0.017(4) 0.011(4) 0.012(4) 0.002(3) 0.010(3) 0.004(3)
C6 0.018(4) 0.011(4) 0.015(4) -0.002(3) 0.013(3) -0.004(3)
C11 0.015(4) 0.009(4) 0.007(4) 0.000(3) 0.006(3) 0.002(3)
C12 0.019(4) 0.006(3) 0.012(4) 0.003(3) 0.011(3) 0.000(3)
C13 0.016(4) 0.013(4) 0.014(4) 0.000(3) 0.012(3) -0.003(3)
C14 0.020(4) 0.010(4) 0.017(4) 0.001(3) 0.016(4) 0.004(3)
C15 0.017(4) 0.009(4) 0.016(4) 0.003(3) 0.013(4) 0.003(3)
C16 0.018(4) 0.006(3) 0.020(4) -0.001(3) 0.012(4) 0.003(3)

loop_
_atom_type_symbol
_atom_type_description
_atom_type_scat_dispersion_real
_atom_type_scat_dispersion_imag
_atom_type_scat_source
C C 0.0033 0.0016 'International Tables Vol C Tables 4.2.6.8 and 6.1.1.4'
H H 0.0000 0.0000 'International Tables Vol C Tables 4.2.6.8 and 6.1.1.4'
N N 0.0061 0.0033 'International Tables Vol C Tables 4.2.6.8 and 6.1.1.4'
O O 0.0106 0.0060 'International Tables Vol C Tables 4.2.6.8 and 6.1.1.4'
S S 0.1246 0.1234 'International Tables Vol C Tables 4.2.6.8 and 6.1.1.4'
Lu Lu -0.4720 5.8584 'International Tables Vol C Tables 4.2.6.8 and 6.1.1.4'

loop_
_geom_angle_atom_site_label_1
_geom_angle_atom_site_label_2
_geom_angle_atom_site_label_3
_geom_angle
_geom_angle_site_symmetry_1
_geom_angle_site_symmetry_3
_geom_angle_publ_flag
O2S1 S1 O3S1 114.3(7) . . ?
O2S1 S1 O4S1 120.3(7) . . ?
O3S1 S1 O4S1 112.0(4) . . ?
O2S1 S1 O5S1 66.7(9) . . ?
O3S1 S1 O5S1 122.4(6) . . ?
O4S1 S1 O5S1 114.4(7) . . ?
O2S1 S1 O1S1 109.4(9) . . ?
O3S1 S1 O1S1 98.0(6) . . ?
O4S1 S1 O1S1 99.0(6) . . ?
O5S1 S1 O1S1 43.3(6) . . ?
O2S1 S1 O6S1 37.8(7) . . ?
O3S1 S1 O6S1 101.4(6) . . ?
O4S1 S1 O6S1 98.2(6) . . ?
O5S1 S1 O6S1 103.7(8) . . ?
O1S1 S1 O6S1 146.9(7) . . ?
O5S1 O1S1 S1 62.3(8) . . ?
O6S1 O2S1 S1 84.4(13) . . ?
O6S1 O2S1 O5S1 141.4(16) . . ?
S1 O2S1 O5S1 59.2(7) . . ?
O1S1 O5S1 S1 74.4(10) . . ?
O1S1 O5S1 O2S1 127.6(13) . . ?
S1 O5S1 O2S1 54.1(7) . . ?
O2S1 O6S1 S1 57.8(10) . . ?
O104 S2 O1S2 116.3(18) . . ?
O104 S2 O2S2 113.0(19) . . ?
O1S2 S2 O2S2 109.7(9) . . ?
O104 S2 O101 136.5(19) . . ?
O1S2 S2 O101 72.3(9) . . ?
O2S2 S2 O101 37.5(7) . . ?
O104 S2 O3S2 100.5(17) . . ?
O1S2 S2 O3S2 109.6(8) . . ?
O2S2 S2 O3S2 107.0(8) . . ?
O101 S2 O3S2 117.1(9) . . ?
O104 S2 O4S2 10(2) . . ?
O1S2 S2 O4S2 110.7(11) . . ?
O2S2 S2 O4S2 109.2(12) . . ?
O101 S2 O4S2 127.9(13) . . ?
O3S2 S2 O4S2 110.5(12) . . ?
S2 O1S2 O102 169.3(12) . . ?
S2 O1S2 O101 54.5(8) . . ?
O102 O1S2 O101 133.7(12) . . ?
O101 O2S2 S2 71.9(14) . . ?
S2 O3S2 O103 168.1(11) . . ?
O2S2 O101 S2 70.5(14) . . ?
O2S2 O101 O1S2 123.4(18) . . ?
S2 O101 O1S2 53.2(7) . . ?
O103 O102 O1S2 122.3(11) 6_757 . ?
O102 O103 O3S2 112.3(10) 6_757 . ?
O4 Lu1 O2 111.42(18) . . ?
O4 Lu1 O1 65.40(17) . . ?
O2 Lu1 O1 80.57(18) . . ?
O4 Lu1 O5 78.19(18) . . ?
O2 Lu1 O5 65.20(18) . . ?
O1 Lu1 O5 115.38(18) . . ?
O4 Lu1 O11 91.1(2) . . ?
O2 Lu1 O11 148.41(19) . . ?
O1 Lu1 O11 89.7(2) . . ?
O5 Lu1 O11 144.2(2) . . ?
O4 Lu1 O12 147.25(19) . . ?
O2 Lu1 O12 90.6(2) . . ?
O1 Lu1 O12 145.09(19) . . ?
O5 Lu1 O12 90.45(19) . . ?
O11 Lu1 O12 80.3(2) . . ?
O4 Lu1 N4 68.75(19) . . ?
O2 Lu1 N4 131.28(19) . . ?
O1 Lu1 N4 131.73(19) . . ?
O5 Lu1 N4 67.53(19) . . ?
O11 Lu1 N4 76.7(2) . . ?
O12 Lu1 N4 78.5(2) . . ?
O4 Lu1 N1 131.77(19) . . ?
O2 Lu1 N1 69.5(2) . . ?
O1 Lu1 N1 67.5(2) . . ?
O5 Lu1 N1 132.9(2) . . ?
O11 Lu1 N1 79.0(2) . . ?
O12 Lu1 N1 77.8(2) . . ?
N4 Lu1 N1 148.4(2) . . ?
O4 Lu1 Lu3 35.87(13) . . ?
O2 Lu1 Lu3 81.48(13) . . ?
O1 Lu1 Lu3 38.16(12) . . ?
O5 Lu1 Lu3 82.01(12) . . ?
O11 Lu1 Lu3 108.89(15) . . ?
O12 Lu1 Lu3 170.81(15) . . ?
N4 Lu1 Lu3 103.20(14) . . ?
N1 Lu1 Lu3 103.54(15) . . ?
O4 Lu1 Lu2 78.32(13) . . ?
O2 Lu1 Lu2 37.68(12) . . ?
O1 Lu1 Lu2 81.96(13) . . ?
O5 Lu1 Lu2 37.99(13) . . ?
O11 Lu1 Lu2 168.54(15) . . ?
O12 Lu1 Lu2 110.99(15) . . ?
N4 Lu1 Lu2 103.01(14) . . ?
N1 Lu1 Lu2 104.75(16) . . ?
Lu3 Lu1 Lu2 59.829(9) . . ?
O3 Lu2 O6 65.82(18) . . ?
O3 Lu2 O2 78.82(18) . . ?
O6 Lu2 O2 115.82(19) . . ?
O3 Lu2 O5 113.53(19) . . ?
O6 Lu2 O5 81.99(19) . . ?
O2 Lu2 O5 65.11(18) . . ?
O3 Lu2 O13 147.0(2) . . ?
O6 Lu2 O13 143.92(19) . . ?
O2 Lu2 O13 91.75(19) . . ?
O5 Lu2 O13 90.0(2) . . ?
O3 Lu2 O14 89.36(19) . . ?
O6 Lu2 O14 87.3(2) . . ?
O2 Lu2 O14 145.64(19) . . ?
O5 Lu2 O14 147.43(19) . . ?
O13 Lu2 O14 80.7(2) . . ?
O3 Lu2 N2 69.4(2) . . ?
O6 Lu2 N2 132.4(2) . . ?
O2 Lu2 N2 68.7(2) . . ?
O5 Lu2 N2 131.7(2) . . ?
O13 Lu2 N2 77.7(2) . . ?
O14 Lu2 N2 76.9(2) . . ?
O3 Lu2 N5 133.43(19) . . ?
O6 Lu2 N5 68.68(19) . . ?
O2 Lu2 N5 131.67(19) . . ?
O5 Lu2 N5 68.39(19) . . ?
O13 Lu2 N5 75.6(2) . . ?
O14 Lu2 N5 79.1(2) . . ?
N2 Lu2 N5 146.4(2) . . ?
O3 Lu2 Lu3 36.71(13) . . ?
O6 Lu2 Lu3 39.00(12) . . ?
O2 Lu2 Lu3 81.36(13) . . ?
O5 Lu2 Lu3 82.33(13) . . ?
O13 Lu2 Lu3 171.33(16) . . ?
O14 Lu2 Lu3 107.91(14) . . ?
N2 Lu2 Lu3 104.42(14) . . ?
N5 Lu2 Lu3 105.03(14) . . ?
O3 Lu2 Lu1 79.75(13) . . ?
O6 Lu2 Lu1 83.28(13) . . ?
O2 Lu2 Lu1 37.27(13) . . ?
O5 Lu2 Lu1 38.28(12) . . ?
O13 Lu2 Lu1 111.38(16) . . ?
O14 Lu2 Lu1 167.82(14) . . ?
N2 Lu2 Lu1 103.94(15) . . ?
N5 Lu2 Lu1 104.49(15) . . ?
Lu3 Lu2 Lu1 59.983(9) . . ?
O4 Lu3 O3 110.38(19) . . ?
O4 Lu3 O1 65.51(17) . . ?
O3 Lu3 O1 79.20(18) . . ?
O4 Lu3 O6 79.06(18) . . ?
O3 Lu3 O6 65.02(18) . . ?
O1 Lu3 O6 115.77(17) . . ?
O4 Lu3 O16 87.0(2) . . ?
O3 Lu3 O16 149.10(19) . . ?
O1 Lu3 O16 85.67(19) . . ?
O6 Lu3 O16 145.49(19) . . ?
O4 Lu3 O15 148.74(19) . . ?
O3 Lu3 O15 91.2(2) . . ?
O1 Lu3 O15 143.43(19) . . ?
O6 Lu3 O15 90.79(19) . . ?
O16 Lu3 O15 85.0(2) . . ?
O4 Lu3 N3 132.7(2) . . ?
O3 Lu3 N3 69.1(2) . . ?
O1 Lu3 N3 68.2(2) . . ?
O6 Lu3 N3 131.6(2) . . ?
O16 Lu3 N3 80.3(2) . . ?
O15 Lu3 N3 75.4(2) . . ?
O4 Lu3 N6 69.68(19) . . ?
O3 Lu3 N6 131.10(19) . . ?
O1 Lu3 N6 133.0(2) . . ?
O6 Lu3 N6 67.29(19) . . ?
O16 Lu3 N6 78.3(2) . . ?
O15 Lu3 N6 79.1(2) . . ?
N3 Lu3 N6 147.9(2) . . ?
O4 Lu3 Lu2 78.91(13) . . ?
O3 Lu3 Lu2 36.65(13) . . ?
O1 Lu3 Lu2 82.03(13) . . ?
O6 Lu3 Lu2 38.11(12) . . ?
O16 Lu3 Lu2 164.18(14) . . ?
O15 Lu3 Lu2 110.76(15) . . ?
N3 Lu3 Lu2 104.11(15) . . ?
N6 Lu3 Lu2 103.02(14) . . ?
O4 Lu3 Lu1 36.37(13) . . ?
O3 Lu3 Lu1 79.88(13) . . ?
O1 Lu3 Lu1 37.80(12) . . ?
O6 Lu3 Lu1 82.87(12) . . ?
O16 Lu3 Lu1 104.08(14) . . ?
O15 Lu3 Lu1 170.65(15) . . ?
N3 Lu3 Lu1 103.76(15) . . ?
N6 Lu3 Lu1 104.52(14) . . ?
Lu2 Lu3 Lu1 60.188(9) . . ?
C1 O1 Lu1 118.8(4) . . ?
C1 O1 Lu3 119.3(4) . . ?
Lu1 O1 Lu3 104.04(19) . . ?
C3 O2 Lu1 119.1(4) . . ?
C3 O2 Lu2 119.2(4) . . ?
Lu1 O2 Lu2 105.0(2) . . ?
C5 O3 Lu2 119.8(4) . . ?
C5 O3 Lu3 120.2(4) . . ?
Lu2 O3 Lu3 106.6(2) . . ?
C11 O4 Lu3 120.1(4) . . ?
C11 O4 Lu1 121.4(4) . . ?
Lu3 O4 Lu1 107.8(2) . . ?
C13 O5 Lu2 118.7(4) . . ?
C13 O5 Lu1 118.9(4) . . ?
Lu2 O5 Lu1 103.7(2) . . ?
C15 O6 Lu2 118.0(4) . . ?
C15 O6 Lu3 118.5(4) . . ?
Lu2 O6 Lu3 102.88(19) . . ?
C2 N1 Lu1 100.2(4) . . ?
C4 N2 Lu2 99.8(4) . . ?
C6 N3 Lu3 101.1(4) . . ?
C12 N4 Lu1 101.4(4) . . ?
C14 N5 Lu2 99.4(4) . . ?
C16 N6 Lu3 101.3(4) . . ?
O1 C1 C2 111.6(6) . . ?
O1 C1 C6 109.8(6) . . ?
C2 C1 C6 111.3(6) . . ?
N1 C2 C1 105.3(6) . . ?
N1 C2 C3 108.1(6) . . ?
C1 C2 C3 112.7(6) . . ?
O2 C3 C4 110.7(6) . . ?
O2 C3 C2 111.9(6) . . ?
C4 C3 C2 111.2(6) . . ?
N2 C4 C3 108.2(6) . . ?
N2 C4 C5 106.7(6) . . ?
C3 C4 C5 111.9(6) . . ?
O3 C5 C6 110.7(6) . . ?
O3 C5 C4 110.9(6) . . ?
C6 C5 C4 112.2(6) . . ?
N3 C6 C5 108.0(6) . . ?
N3 C6 C1 106.3(6) . . ?
C5 C6 C1 112.4(6) . . ?
O4 C11 C16 111.1(6) . . ?
O4 C11 C12 109.9(6) . . ?
C16 C11 C12 111.6(6) . . ?
N4 C12 C13 106.4(6) . . ?
N4 C12 C11 107.1(6) . . ?
C13 C12 C11 112.1(6) . . ?
O5 C13 C12 111.6(6) . . ?
O5 C13 C14 110.5(6) . . ?
C12 C13 C14 111.9(6) . . ?
N5 C14 C15 108.1(6) . . ?
N5 C14 C13 107.9(6) . . ?
C15 C14 C13 112.4(6) . . ?
O6 C15 C14 112.2(6) . . ?
O6 C15 C16 110.9(6) . . ?
C14 C15 C16 112.6(6) . . ?
N6 C16 C11 107.1(6) . . ?
N6 C16 C15 107.1(6) . . ?
C11 C16 C15 111.5(6) . . ?

loop_
_geom_bond_atom_site_label_1
_geom_bond_atom_site_label_2
_geom_bond_distance
_geom_bond_site_symmetry_2
_geom_bond_publ_flag
S1 O2S1 1.368(12) . ?
S1 O3S1 1.431(7) . ?
S1 O4S1 1.447(7) . ?
S1 O5S1 1.450(13) . ?
S1 O1S1 1.578(11) . ?
S1 O6S1 1.610(13) . ?
O1S1 O5S1 1.124(17) . ?
O2S1 O6S1 0.992(18) . ?
O2S1 O5S1 1.551(19) . ?
S2 O104 1.46(5) . ?
S2 O1S2 1.459(13) . ?
S2 O2S2 1.471(14) . ?
S2 O101 1.483(18) . ?
S2 O3S2 1.483(12) . ?
S2 O4S2 1.52(3) . ?
O1S2 O102 1.599(19) . ?
O1S2 O101 1.74(2) . ?
O2S2 O101 0.951(18) . ?
O3S2 O103 1.709(17) . ?
O102 O103 1.58(2) 6_757 ?
O103 O102 1.58(2) 6_757 ?
O110 O111 1.016(16) . ?
Lu1 O4 2.246(5) . ?
Lu1 O2 2.266(5) . ?
Lu1 O1 2.279(5) . ?
Lu1 O5 2.305(5) . ?
Lu1 O11 2.320(6) . ?
Lu1 O12 2.379(6) . ?
Lu1 N4 2.518(6) . ?
Lu1 N1 2.528(6) . ?
Lu1 Lu3 3.6064(5) . ?
Lu1 Lu2 3.6139(5) . ?
Lu2 O3 2.243(5) . ?
Lu2 O6 2.280(5) . ?
Lu2 O2 2.287(5) . ?
Lu2 O5 2.290(5) . ?
Lu2 O13 2.309(6) . ?
Lu2 O14 2.347(6) . ?
Lu2 N2 2.507(7) . ?
Lu2 N5 2.522(6) . ?
Lu2 Lu3 3.6008(5) . ?
Lu3 O4 2.219(5) . ?
Lu3 O3 2.247(5) . ?
Lu3 O1 2.297(5) . ?
Lu3 O6 2.325(5) . ?
Lu3 O16 2.341(5) . ?
Lu3 O15 2.347(6) . ?
Lu3 N3 2.482(7) . ?
Lu3 N6 2.496(6) . ?
O1 C1 1.431(9) . ?
O2 C3 1.417(9) . ?
O3 C5 1.416(8) . ?
O4 C11 1.422(8) . ?
O5 C13 1.427(9) . ?
O6 C15 1.413(9) . ?
N1 C2 1.477(10) . ?
N2 C4 1.489(9) . ?
N3 C6 1.487(10) . ?
N4 C12 1.473(9) . ?
N5 C14 1.468(10) . ?
N6 C16 1.464(9) . ?
C1 C2 1.522(10) . ?
C1 C6 1.551(11) . ?
C2 C3 1.541(10) . ?
C3 C4 1.524(11) . ?
C4 C5 1.534(10) . ?
C5 C6 1.511(10) . ?
C11 C16 1.522(10) . ?
C11 C12 1.542(10) . ?
C12 C13 1.525(10) . ?
C13 C14 1.544(10) . ?
C14 C15 1.526(10) . ?
C15 C16 1.543(11) . ?
